data_7028213
loop_
_publ_author_name
'Aidoudi, Farida H.'
'Black, Cameron'
'Arachchige, Kasun S Athukorala'
'Slawin, Alexandra M. Z.'
'Morris, Russell E.'
'Lightfoot, Philip'

_publ_section_title
;
 Structural diversity in hybrid vanadium(IV) oxyfluorides based on a
 common building block.
;
_journal_issue 2
_journal_name_full 'Dalton transactions (Cambridge, England : 2003)'
_journal_page_first 568
_journal_page_last 575
_journal_paper_doi 10.1039/c3dt52385c
_journal_volume 43
_journal_year 2014
_chemical_formula_moiety 'C3 H5 N2, F5 O2 V2'
_chemical_formula_sum 'C3 H5 F5 N2 O2 V2'
_chemical_formula_weight 297.97
_chemical_name_systematic
; 
 ? 
;
_space_group_IT_number 4
_symmetry_cell_setting monoclinic
_symmetry_space_group_name_Hall 'P 2yb'
_symmetry_space_group_name_H-M 'P 1 21 1'
_atom_sites_solution_hydrogens geom
_atom_sites_solution_primary direct
_atom_sites_solution_secondary difmap
_audit_creation_method SHELXL-97
_cell_angle_alpha 90.00
_cell_angle_beta 118.0531(10)
_cell_angle_gamma 90.00
_cell_formula_units_Z 4
_cell_length_a 7.170(3)
_cell_length_b 17.333(7)
_cell_length_c 7.370(4)
_cell_measurement_reflns_used 2767
_cell_measurement_temperature 93(2)
_cell_measurement_theta_max 28.2
_cell_measurement_theta_min 2.4
_cell_volume 808.3(6)
_computing_cell_refinement 'CrystalClear-SM Expert 2.0 rc13 (Rigaku, 2009)'
_computing_data_collection 'CrystalClear-SM Expert 2.0 rc13 (Rigaku, 2009)'
_computing_data_reduction 'CrystalClear-SM Expert 2.0 rc13 (Rigaku, 2009)'
_computing_molecular_graphics 'Bruker SHELXTL'
_computing_publication_material 'Bruker SHELXTL'
_computing_structure_refinement 'SHELXL-97 (Sheldrick, 1997)'
_computing_structure_solution 'SHELXS-97 (Sheldrick, 1990)'
_diffrn_ambient_temperature 93(2)
_diffrn_measured_fraction_theta_full 0.991
_diffrn_measured_fraction_theta_max 0.991
_diffrn_measurement_device_type 'CCD area detector'
_diffrn_measurement_method dtprofit.ref
_diffrn_radiation_monochromator confocal
_diffrn_radiation_source 'Rotating Anode'
_diffrn_radiation_type MoK\a
_diffrn_radiation_wavelength 0.71073
_diffrn_reflns_av_R_equivalents 0.0509
_diffrn_reflns_av_sigmaI/netI 0.0691
_diffrn_reflns_limit_h_max 7
_diffrn_reflns_limit_h_min -8
_diffrn_reflns_limit_k_max 13
_diffrn_reflns_limit_k_min -20
_diffrn_reflns_limit_l_max 8
_diffrn_reflns_limit_l_min -8
_diffrn_reflns_number 4961
_diffrn_reflns_theta_full 25.34
_diffrn_reflns_theta_max 25.34
_diffrn_reflns_theta_min 2.35
_exptl_absorpt_coefficient_mu 2.375
_exptl_absorpt_process_details 'Jacobson, R. (1998) Private communication'
_exptl_crystal_colour Blue
_exptl_crystal_density_diffrn 2.449
_exptl_crystal_density_method 'not measured'
_exptl_crystal_description Platele
_exptl_crystal_F_000 576
_exptl_crystal_size_max 0.25
_exptl_crystal_size_mid 0.03
_exptl_crystal_size_min 0.02
_refine_diff_density_max 0.522
_refine_diff_density_min -0.504
_refine_diff_density_rms 0.117
_refine_ls_abs_structure_details 'Flack H D (1983), Acta Cryst. A39, 876-881'
_refine_ls_abs_structure_Flack 0.49(6)
_refine_ls_extinction_method none
_refine_ls_goodness_of_fit_ref 1.013
_refine_ls_hydrogen_treatment none
_refine_ls_matrix_type full
_refine_ls_number_parameters 254
_refine_ls_number_reflns 2153
_refine_ls_number_restraints 1
_refine_ls_restrained_S_all 1.013
_refine_ls_R_factor_all 0.0468
_refine_ls_R_factor_gt 0.0395
_refine_ls_shift/su_max 0.024
_refine_ls_shift/su_mean 0.003
_refine_ls_structure_factor_coef Fsqd
_refine_ls_weighting_details 'calc w=1/[\s^2^(Fo^2^)+(0.0256P)^2^+0.0000P] where P=(Fo^2^+2Fc^2^)/3'
_refine_ls_weighting_scheme calc
_refine_ls_wR_factor_gt 0.0772
_refine_ls_wR_factor_ref 0.0815
_reflns_number_gt 1875
_reflns_number_total 2153
_reflns_threshold_expression >2sigma(I)
_cod_data_source_file c3dt52385c.txt
_cod_data_source_block VOF-3
_cod_original_cell_volume 808.32(6)
_cod_original_sg_symbol_H-M 'P 21'
_cod_database_code 7028213

loop_
_symmetry_equiv_pos_as_xyz
'x, y, z'
'-x, y+1/2, -z'

loop_
_atom_site_label
_atom_site_type_symbol
_atom_site_fract_x
_atom_site_fract_y
_atom_site_fract_z
_atom_site_U_iso_or_equiv
_atom_site_adp_type
_atom_site_occupancy
_atom_site_symmetry_multiplicity
_atom_site_calc_flag
_atom_site_refinement_flags
V1 V 0.87399(16) 0.49965(7) 0.09431(17) 0.0123(3) Uani 1 1 d .
V2 V 1.08408(16) 0.40263(7) -0.14415(17) 0.0111(3) Uani 1 1 d .
V3 V 0.35494(16) 0.49889(7) -0.41867(17) 0.0116(3) Uani 1 1 d .
V4 V 0.60029(16) 0.40462(7) 0.36893(17) 0.0114(3) Uani 1 1 d .
F5 F 0.8926(5) 0.3923(2) -0.0273(5) 0.0133(8) Uani 1 1 d .
F6 F 0.6384(5) 0.5150(2) -0.1856(5) 0.0127(8) Uani 1 1 d .
F7 F 1.3209(5) 0.3889(3) 0.1310(5) 0.0156(9) Uani 1 1 d .
F8 F 1.1006(5) 0.4582(3) 0.3503(5) 0.0143(9) Uani 1 1 d .
F10 F 0.6794(5) 0.4545(3) 0.1788(6) 0.0194(9) Uani 1 1 d .
O1 O 0.8836(6) 0.5875(3) 0.1624(7) 0.0162(12) Uani 1 1 d .
F12 F 0.2793(5) 0.4472(3) -0.2274(6) 0.0190(9) Uani 1 1 d .
F13 F 1.0696(5) 0.5130(2) -0.0239(5) 0.0132(8) Uani 1 1 d .
F11 F 0.8577(5) 0.4450(3) -0.3968(5) 0.0146(9) Uani 1 1 d .
O17 O 1.0752(7) 0.3153(3) -0.2197(7) 0.0174(12) Uani 1 1 d .
O18 O 0.6856(7) 0.3190(3) 0.3843(7) 0.0197(12) Uani 1 1 d .
C19 N 0.6822(9) 0.1439(4) 0.8874(11) 0.0255(17) Uani 1 1 d .
H19 H 0.7229 0.0967 0.8987 0.031 Uiso 1 1 calc R
N20 N 0.1968(9) 0.1414(4) 0.3170(10) 0.0257(16) Uani 1 1 d .
H20 H 0.2317 0.0979 0.2856 0.031 Uiso 1 1 calc R
C21 C 0.1517(11) 0.1526(5) 0.4657(13) 0.031(2) Uani 1 1 d .
H21 H 0.1539 0.1151 0.5567 0.037 Uiso 1 1 calc R
C22 N 0.6074(9) 0.2589(4) 0.7818(10) 0.0192(15) Uani 1 1 d .
H22 H 0.5898 0.3002 0.7107 0.023 Uiso 1 1 calc R
N23 C 0.6750(9) 0.1931(6) 0.7492(12) 0.0259(19) Uani 1 1 d .
H23 H 0.7116 0.1830 0.6461 0.031 Uiso 1 1 calc R
N24 N 0.1032(9) 0.2245(4) 0.4674(10) 0.0308(19) Uani 1 1 d .
H24 H 0.0676 0.2452 0.5526 0.037 Uiso 1 1 calc R
C11 C 0.1805(9) 0.2093(6) 0.2181(11) 0.029(2) Uani 1 1 d .
H11 H 0.2077 0.2172 0.1079 0.035 Uiso 1 1 calc R
C26 C 0.5695(10) 0.2526(5) 0.9434(11) 0.0224(19) Uani 1 1 d .
H26 H 0.5212 0.2915 0.9979 0.027 Uiso 1 1 calc R
N11 C 0.6142(11) 0.1800(4) 1.0109(12) 0.026(2) Uani 1 1 d .
H11A H 0.6017 0.1583 1.1200 0.032 Uiso 1 1 calc R
C28 C 0.1182(11) 0.2624(5) 0.3092(14) 0.029(2) Uani 1 1 d .
H28 H 0.0905 0.3142 0.2738 0.035 Uiso 1 1 calc R
F31 F 0.4788(5) 0.5136(2) -0.6020(5) 0.0126(8) Uani 1 1 d .
O4 O 0.2724(7) 0.5846(3) -0.4217(8) 0.0174(12) Uani 1 1 d .
F41 F 0.4771(5) 0.3892(2) 0.5560(5) 0.0134(8) Uani 1 1 d .

loop_
_atom_site_aniso_label
_atom_site_aniso_U_11
_atom_site_aniso_U_22
_atom_site_aniso_U_33
_atom_site_aniso_U_23
_atom_site_aniso_U_13
_atom_site_aniso_U_12
V1 0.0125(5) 0.0158(7) 0.0093(6) 0.0000(6) 0.0057(5) 0.0005(5)
V2 0.0113(5) 0.0129(7) 0.0095(6) -0.0002(6) 0.0053(5) 0.0009(5)
V3 0.0125(6) 0.0144(7) 0.0090(6) -0.0010(6) 0.0058(5) 0.0009(5)
V4 0.0123(6) 0.0140(7) 0.0086(6) 0.0001(5) 0.0053(5) 0.0008(5)
F5 0.0183(18) 0.013(2) 0.012(2) -0.0010(17) 0.0095(16) -0.0003(16)
F6 0.0113(18) 0.016(2) 0.011(2) -0.0033(18) 0.0052(15) -0.0050(15)
F7 0.0132(18) 0.021(2) 0.012(2) 0.0009(18) 0.0053(15) 0.0014(16)
F8 0.015(2) 0.018(2) 0.011(2) -0.0008(17) 0.0073(17) -0.0003(16)
F10 0.0161(19) 0.031(2) 0.013(2) 0.0026(19) 0.0080(16) -0.0007(17)
O1 0.012(2) 0.021(3) 0.012(3) -0.002(2) 0.003(2) 0.002(2)
F12 0.0100(18) 0.033(2) 0.016(2) -0.003(2) 0.0073(16) -0.0030(17)
F13 0.0111(18) 0.017(2) 0.014(2) -0.0004(18) 0.0081(15) -0.0024(15)
F11 0.0111(19) 0.023(2) 0.008(2) 0.0005(17) 0.0032(16) 0.0004(16)
O17 0.017(2) 0.018(3) 0.015(3) -0.004(2) 0.005(2) 0.002(2)
O18 0.020(3) 0.015(3) 0.019(3) -0.005(2) 0.006(2) 0.003(2)
C19 0.024(3) 0.014(4) 0.040(5) 0.007(3) 0.016(3) 0.006(3)
N20 0.026(3) 0.023(4) 0.025(4) -0.004(3) 0.009(3) 0.006(3)
C21 0.026(4) 0.039(6) 0.014(5) 0.008(4) -0.002(4) -0.012(4)
C22 0.019(3) 0.017(4) 0.014(3) 0.006(3) 0.003(3) 0.002(3)
N23 0.024(4) 0.036(5) 0.021(5) -0.009(4) 0.014(4) 0.006(4)
N24 0.023(3) 0.045(5) 0.025(4) -0.017(3) 0.011(3) 0.001(3)
C11 0.024(4) 0.043(5) 0.026(5) -0.003(5) 0.017(4) -0.004(4)
C26 0.018(4) 0.028(5) 0.015(4) -0.008(4) 0.003(3) 0.003(3)
N11 0.019(4) 0.031(6) 0.024(5) 0.018(4) 0.006(4) 0.004(3)
C28 0.024(4) 0.015(5) 0.034(5) 0.006(4) 0.001(4) 0.004(3)
F31 0.0149(19) 0.014(2) 0.012(2) -0.0006(17) 0.0084(15) -0.0003(15)
O4 0.019(2) 0.019(3) 0.016(3) -0.001(2) 0.010(2) 0.005(2)
F41 0.0157(18) 0.012(2) 0.014(2) 0.0015(17) 0.0084(15) 0.0005(15)

loop_
_atom_type_symbol
_atom_type_description
_atom_type_scat_dispersion_real
_atom_type_scat_dispersion_imag
_atom_type_scat_source
C C 0.0033 0.0016 'International Tables Vol C Tables 4.2.6.8 and 6.1.1.4'
H H 0.0000 0.0000 'International Tables Vol C Tables 4.2.6.8 and 6.1.1.4'
F F 0.0171 0.0103 'International Tables Vol C Tables 4.2.6.8 and 6.1.1.4'
N N 0.0061 0.0033 'International Tables Vol C Tables 4.2.6.8 and 6.1.1.4'
O O 0.0106 0.0060 'International Tables Vol C Tables 4.2.6.8 and 6.1.1.4'
V V 0.3005 0.5294 'International Tables Vol C Tables 4.2.6.8 and 6.1.1.4'

loop_
_geom_angle_atom_site_label_1
_geom_angle_atom_site_label_2
_geom_angle_atom_site_label_3
_geom_angle
_geom_angle_site_symmetry_1
_geom_angle_site_symmetry_3
O1 V1 F10 102.5(2) . .
O1 V1 F8 98.9(2) . .
F10 V1 F8 86.47(16) . .
O1 V1 F6 95.1(2) . .
F10 V1 F6 89.93(15) . .
F8 V1 F6 166.0(2) . .
O1 V1 F13 95.3(2) . .
F10 V1 F13 162.2(2) . .
F8 V1 F13 91.62(14) . .
F6 V1 F13 87.68(14) . .
O1 V1 F5 168.5(2) . .
F10 V1 F5 88.78(17) . .
F8 V1 F5 83.99(17) . .
F6 V1 F5 82.43(15) . .
F13 V1 F5 73.46(14) . .
O17 V2 F12 100.6(2) . 1_655
O17 V2 F5 98.4(2) . .
F12 V2 F5 161.0(2) 1_655 .
O17 V2 F11 98.3(2) . .
F12 V2 F11 87.02(16) 1_655 .
F5 V2 F11 90.79(14) . .
O17 V2 F7 96.8(2) . .
F12 V2 F7 88.41(15) 1_655 .
F5 V2 F7 88.81(15) . .
F11 V2 F7 164.7(2) . .
O17 V2 F13 171.8(2) . .
F12 V2 F13 87.54(17) 1_655 .
F5 V2 F13 73.50(15) . .
F11 V2 F13 82.95(17) . .
F7 V2 F13 82.30(15) . .
O4 V3 F12 102.1(2) . .
O4 V3 F8 97.8(2) . 1_454
F12 V3 F8 90.08(17) . 1_454
O4 V3 F31 98.9(2) . .
F12 V3 F31 158.8(2) . .
F8 V3 F31 89.20(14) 1_454 .
O4 V3 F6 96.0(2) . .
F12 V3 F6 87.60(15) . .
F8 V3 F6 166.2(2) 1_454 .
F31 V3 F6 88.07(14) . .
O4 V3 F41 172.5(2) . 1_554
F12 V3 F41 85.37(18) . 1_554
F8 V3 F41 81.68(17) 1_454 1_554
F31 V3 F41 73.59(15) . 1_554
F6 V3 F41 84.55(15) . 1_554
O18 V4 F10 103.5(3) . .
O18 V4 F7 97.5(2) . 1_455
F10 V4 F7 86.50(16) . 1_455
O18 V4 F11 95.7(2) . 1_556
F10 V4 F11 90.17(17) . 1_556
F7 V4 F11 166.8(2) 1_455 1_556
O18 V4 F41 96.2(2) . .
F10 V4 F41 160.3(2) . .
F7 V4 F41 90.08(15) 1_455 .
F11 V4 F41 88.77(15) 1_556 .
O18 V4 F31 169.1(2) . 1_556
F10 V4 F31 87.14(18) . 1_556
F7 V4 F31 85.37(15) 1_455 1_556
F11 V4 F31 81.69(17) 1_556 1_556
F41 V4 F31 73.25(15) . 1_556
V2 F5 V1 107.92(19) . .
V3 F6 V1 156.5(2) . .
V2 F7 V4 159.1(3) . 1_655
V3 F8 V1 136.1(3) 1_656 .
V1 F10 V4 155.3(2) . .
V2 F12 V3 154.37(19) 1_455 .
V1 F13 V2 105.12(18) . .
V2 F11 V4 136.0(3) . 1_554
N23 C19 N11 108.9(7) . .
C21 N20 C11 109.4(7) . .
N24 C21 N20 109.1(8) . .
N23 C22 C26 109.8(7) . .
C22 N23 C19 107.9(6) . .
C21 N24 C28 108.7(8) . .
C28 C11 N20 106.9(7) . .
N11 C26 C22 107.0(7) . .
C26 N11 C19 106.3(8) . .
C11 C28 N24 105.9(8) . .
V3 F31 V4 107.09(19) . 1_554
V4 F41 V3 106.06(19) . 1_556

loop_
_geom_bond_atom_site_label_1
_geom_bond_atom_site_label_2
_geom_bond_distance
_geom_bond_site_symmetry_2
V1 O1 1.595(6) .
V1 F10 1.940(4) .
V1 F8 1.958(4) .
V1 F6 1.975(3) .
V1 F13 1.982(3) .
V1 F5 2.097(4) .
V2 O17 1.603(5) .
V2 F12 1.934(4) 1_655
V2 F5 1.942(3) .
V2 F11 1.949(4) .
V2 F7 1.953(4) .
V2 F13 2.131(4) .
V3 O4 1.596(5) .
V3 F12 1.950(4) .
V3 F8 1.950(4) 1_454
V3 F31 1.951(4) .
V3 F6 1.969(3) .
V3 F41 2.138(4) 1_554
V4 O18 1.588(5) .
V4 F10 1.944(4) .
V4 F7 1.964(3) 1_455
V4 F11 1.970(4) 1_556
V4 F41 1.975(4) .
V4 F31 2.133(4) 1_556
F7 V4 1.964(3) 1_655
F8 V3 1.950(4) 1_656
F12 V2 1.934(4) 1_455
F11 V4 1.970(4) 1_554
C19 N23 1.311(11) .
C19 N11 1.368(11) .
N20 C21 1.295(11) .
N20 C11 1.359(11) .
C21 N24 1.294(10) .
C22 N23 1.305(11) .
C22 C26 1.345(11) .
N24 C28 1.386(12) .
C11 C28 1.334(12) .
C26 N11 1.336(10) .
F31 V4 2.133(4) 1_554
F41 V3 2.138(4) 1_556
